data_2226691
loop_
_publ_author_name
'Qin, Jianbo'
'Dong, Jingren'
'Li, Jinghua'
'Gong, Yun'

_publ_section_title
;
 Bis{4,4'-[oxalylbis(azanediyl)]dipyridinium} octamolybdate
;
_journal_coeditor_code SU2182
_journal_issue 7
_journal_name_full 'Acta Crystallographica Section E'
_journal_page_first m743
_journal_paper_doi 10.1107/S1600536810020714
_journal_volume 66
_journal_year 2010
_chemical_formula_iupac '(C12 H12 N4 O2)2 [Mo8 O26]'
_chemical_formula_moiety '2(C12 H12 N4 O2 2+), Mo8 O26 4-'
_chemical_formula_sum 'C24 H24 Mo8 N8 O30'
_chemical_formula_weight 1672.03
_chemical_name_systematic
;
Bis{4,4'-[oxalylbis(azanediyl)]dipyridinium} octamolybdate
;
_space_group_IT_number 14
_symmetry_cell_setting monoclinic
_symmetry_space_group_name_Hall '-P 2ybc'
_symmetry_space_group_name_H-M 'P 1 21/c 1'
_atom_sites_solution_hydrogens geom
_atom_sites_solution_primary direct
_atom_sites_solution_secondary difmap
_audit_creation_method SHELXL-97
_cell_angle_alpha 90.00
_cell_angle_beta 101.553(3)
_cell_angle_gamma 90.00
_cell_formula_units_Z 2
_cell_length_a 10.633(2)
_cell_length_b 11.552(2)
_cell_length_c 17.240(4)
_cell_measurement_reflns_used 5569
_cell_measurement_temperature 293(2)
_cell_measurement_theta_max 27.4797
_cell_measurement_theta_min 2.1355
_cell_volume 2074.7(7)
_computing_cell_refinement 'SAINT (Siemens, 1996)'
_computing_data_collection 'SMART (Siemens, 1996)'
_computing_data_reduction 'SAINT (Siemens, 1996)'
_computing_molecular_graphics 'SHELXTL (Sheldrick, 2008)'
_computing_publication_material 'SHELXTL (Sheldrick, 2008)'
_computing_structure_refinement 'SHELXL97 (Sheldrick, 2008)'
_computing_structure_solution 'SHELXS97 (Sheldrick, 2008)'
_diffrn_ambient_temperature 293(2)
_diffrn_measured_fraction_theta_full 0.956
_diffrn_measured_fraction_theta_max 0.956
_diffrn_measurement_device_type 'Siemens CCD area-detector diffractometer'
_diffrn_measurement_method '\f and \w scans'
_diffrn_radiation_monochromator graphite
_diffrn_radiation_source 'fine-focus sealed tube'
_diffrn_radiation_type MoK\a
_diffrn_radiation_wavelength 0.71073
_diffrn_reflns_av_R_equivalents 0.0207
_diffrn_reflns_av_sigmaI/netI 0.0204
_diffrn_reflns_limit_h_max 13
_diffrn_reflns_limit_h_min -13
_diffrn_reflns_limit_k_max 14
_diffrn_reflns_limit_k_min -13
_diffrn_reflns_limit_l_max 17
_diffrn_reflns_limit_l_min -22
_diffrn_reflns_number 14669
_diffrn_reflns_theta_full 27.47
_diffrn_reflns_theta_max 27.47
_diffrn_reflns_theta_min 2.14
_diffrn_standards_decay_% 0
_diffrn_standards_number 0
_exptl_absorpt_coefficient_mu 2.451
_exptl_absorpt_correction_T_max 1.0000
_exptl_absorpt_correction_T_min 0.8293
_exptl_absorpt_correction_type multi-scan
_exptl_absorpt_process_details '(SADABS; Sheldrick, 1996)'
_exptl_crystal_colour Colorless
_exptl_crystal_density_diffrn 2.670
_exptl_crystal_density_method 'not measured'
_exptl_crystal_description Prism
_exptl_crystal_F_000 1592
_exptl_crystal_size_max 0.23
_exptl_crystal_size_mid 0.22
_exptl_crystal_size_min 0.05
_refine_diff_density_max 1.401
_refine_diff_density_min -2.272
_refine_ls_extinction_method none
_refine_ls_goodness_of_fit_ref 1.395
_refine_ls_hydrogen_treatment constr
_refine_ls_matrix_type full
_refine_ls_number_parameters 316
_refine_ls_number_reflns 4534
_refine_ls_number_restraints 0
_refine_ls_restrained_S_all 1.395
_refine_ls_R_factor_all 0.0291
_refine_ls_R_factor_gt 0.0220
_refine_ls_shift/su_max 0.001
_refine_ls_shift/su_mean 0.000
_refine_ls_structure_factor_coef Fsqd
_refine_ls_weighting_details 'calc w=1/[\s^2^(Fo^2^)+(0.0540P)^2^+0.4946P] where P=(Fo^2^+2Fc^2^)/3'
_refine_ls_weighting_scheme calc
_refine_ls_wR_factor_gt 0.0701
_refine_ls_wR_factor_ref 0.0976
_reflns_number_gt 4215
_reflns_number_total 4534
_reflns_threshold_expression I>2\s(I)
_cod_data_source_file su2182.cif
_cod_data_source_block I
_cod_original_cell_volume 2074.7(8)
_cod_original_sg_symbol_H-M 'P 21/c'
_cod_database_code 2226691
_cod_database_fobs_code 2226691

loop_
_symmetry_equiv_pos_as_xyz
'x, y, z'
'-x, y+1/2, -z+1/2'
'-x, -y, -z'
'x, -y-1/2, z-1/2'

loop_
_atom_site_type_symbol
_atom_site_label
_atom_site_fract_x
_atom_site_fract_y
_atom_site_fract_z
_atom_site_U_iso_or_equiv
_atom_site_adp_type
_atom_site_calc_flag
_atom_site_refinement_flags
_atom_site_occupancy
_atom_site_disorder_assembly
_atom_site_disorder_group
Mo Mo1 0.08119(2) 0.53770(2) 0.098624(15) 0.01481(10) Uani d . 1 . .
Mo Mo2 0.03951(3) 0.71904(2) -0.069243(16) 0.01713(10) Uani d . 1 . .
Mo Mo3 0.25513(2) 0.49409(2) -0.029720(16) 0.01602(10) Uani d . 1 . .
Mo Mo4 -0.13294(3) 0.77083(2) 0.064661(17) 0.01917(10) Uani d . 1 . .
O O12 0.0104(2) 0.8099(2) 0.01704(14) 0.0218(5) Uani d . 1 . .
O O6 0.2011(2) 0.4893(2) 0.17096(15) 0.0252(5) Uani d . 1 . .
O O15 0.1779(2) 0.61483(18) 0.02814(13) 0.0168(4) Uani d . 1 . .
O O5 -0.0636(2) 0.44017(19) 0.11312(13) 0.0165(4) Uani d . 1 . .
O O4 -0.2513(2) 0.8238(2) -0.00841(16) 0.0297(6) Uani d . 1 . .
O O7 0.3709(2) 0.4459(2) 0.04628(15) 0.0275(5) Uani d . 1 . .
N N2 0.5229(3) 0.1925(2) 1.09498(17) 0.0221(6) Uani d . 1 . .
H H2A 0.5102 0.2587 1.0720 0.026 Uiso calc R 1 . .
O O13 0.0261(2) 0.6628(2) 0.13799(13) 0.0205(5) Uani d . 1 . .
C C2 0.3935(3) 0.2606(3) 1.1832(2) 0.0259(7) Uani d . 1 . .
H H2 0.3675 0.3224 1.1491 0.031 Uiso calc R 1 . .
O O11 0.3343(2) 0.5745(2) -0.08718(14) 0.0242(5) Uani d . 1 . .
O O9 -0.0852(3) 0.7563(2) -0.14308(15) 0.0274(5) Uani d . 1 . .
O O10 0.1691(3) 0.7832(2) -0.09476(16) 0.0273(5) Uani d . 1 . .
C C5 0.4718(4) 0.0833(3) 1.2863(2) 0.0301(8) Uani d . 1 . .
H H5 0.4985 0.0245 1.3227 0.036 Uiso calc R 1 . .
C C4 0.5210(4) 0.0892(3) 1.2190(2) 0.0265(7) Uani d . 1 . .
H H4 0.5801 0.0346 1.2091 0.032 Uiso calc R 1 . .
N N1 0.3858(3) 0.1609(3) 1.30054(17) 0.0280(7) Uani d . 1 . .
H H1 0.3545 0.1541 1.3426 0.034 Uiso calc R 1 . .
O O3 -0.1253(3) 0.8654(2) 0.14042(16) 0.0321(6) Uani d . 1 . .
C C3 0.4805(3) 0.1793(3) 1.16520(18) 0.0196(6) Uani d . 1 . .
C C1 0.3471(4) 0.2490(3) 1.2508(2) 0.0286(8) Uani d . 1 . .
H H1A 0.2882 0.3025 1.2626 0.034 Uiso calc R 1 . .
O O14 0.0844(2) 0.40727(19) 0.01120(12) 0.0173(4) Uani d . 1 . .
O O8 0.2273(2) 0.3590(2) -0.09586(13) 0.0205(5) Uani d . 1 . .
N N3 0.8440(3) 0.0969(3) 0.75088(17) 0.0285(7) Uani d . 1 . .
H H3 0.8761 0.0988 0.7089 0.034 Uiso calc R 1 . .
O O2 0.5624(3) 0.2419(2) 0.94778(15) 0.0289(6) Uani d . 1 . .
O O1 0.6119(3) 0.0145(2) 1.08260(16) 0.0334(6) Uani d . 1 . .
N N4 0.6865(3) 0.0776(3) 0.94989(17) 0.0236(6) Uani d . 1 . .
H H4A 0.7065 0.0154 0.9770 0.028 Uiso calc R 1 . .
C C11 0.7132(3) 0.1824(3) 0.8303(2) 0.0261(7) Uani d . 1 . .
H H11 0.6606 0.2428 0.8399 0.031 Uiso calc R 1 . .
C C10 0.7680(4) 0.1841(3) 0.7648(2) 0.0298(8) Uani d . 1 . .
H H10 0.7525 0.2461 0.7297 0.036 Uiso calc R 1 . .
C C8 0.8193(4) 0.0012(3) 0.8668(2) 0.0303(8) Uani d . 1 . .
H H8 0.8384 -0.0609 0.9015 0.036 Uiso calc R 1 . .
C C9 0.8712(4) 0.0072(3) 0.8005(2) 0.0333(9) Uani d . 1 . .
H H9 0.9256 -0.0512 0.7898 0.040 Uiso calc R 1 . .
C C12 0.7373(3) 0.0892(3) 0.88212(18) 0.0204(6) Uani d . 1 . .
C C6 0.5830(3) 0.1107(3) 1.05882(19) 0.0206(6) Uani d . 1 . .
C C7 0.6084(3) 0.1539(3) 0.97837(19) 0.0226(7) Uani d . 1 . .

loop_
_atom_site_aniso_label
_atom_site_aniso_U_11
_atom_site_aniso_U_22
_atom_site_aniso_U_33
_atom_site_aniso_U_12
_atom_site_aniso_U_13
_atom_site_aniso_U_23
Mo1 0.01333(15) 0.02061(16) 0.01084(15) -0.00116(9) 0.00325(10) -0.00091(10)
Mo2 0.01807(16) 0.01867(16) 0.01602(16) 0.00122(10) 0.00673(11) 0.00088(10)
Mo3 0.01266(15) 0.02166(17) 0.01468(16) 0.00069(9) 0.00496(11) 0.00006(10)
Mo4 0.01891(17) 0.02088(16) 0.01936(16) 0.00103(10) 0.00773(12) -0.00038(10)
O12 0.0232(12) 0.0214(11) 0.0228(11) -0.0027(9) 0.0093(10) -0.0038(9)
O6 0.0216(12) 0.0342(13) 0.0184(12) 0.0020(10) 0.0003(10) 0.0029(10)
O15 0.0156(10) 0.0194(10) 0.0160(10) -0.0018(8) 0.0047(8) -0.0007(9)
O5 0.0162(10) 0.0199(10) 0.0146(10) 0.0006(8) 0.0057(8) 0.0005(9)
O4 0.0250(13) 0.0339(14) 0.0311(14) 0.0052(11) 0.0073(11) 0.0089(11)
O7 0.0216(12) 0.0381(14) 0.0221(12) 0.0048(11) 0.0026(10) 0.0052(11)
N2 0.0260(15) 0.0251(14) 0.0176(13) 0.0021(12) 0.0105(11) 0.0042(11)
O13 0.0204(11) 0.0226(11) 0.0192(11) -0.0004(9) 0.0059(9) -0.0040(9)
C2 0.0268(18) 0.0300(17) 0.0226(17) 0.0055(14) 0.0089(14) 0.0044(14)
O11 0.0217(12) 0.0292(12) 0.0237(12) -0.0022(10) 0.0091(10) 0.0032(10)
O9 0.0291(13) 0.0281(12) 0.0232(12) 0.0072(11) 0.0010(11) 0.0008(11)
O10 0.0272(13) 0.0269(13) 0.0305(13) -0.0026(10) 0.0127(11) 0.0019(10)
C5 0.038(2) 0.0303(18) 0.0222(17) 0.0010(16) 0.0069(15) 0.0068(15)
C4 0.0269(18) 0.0316(18) 0.0222(17) 0.0038(14) 0.0074(14) 0.0026(15)
N1 0.0295(16) 0.0401(17) 0.0171(13) -0.0029(13) 0.0114(12) -0.0004(13)
O3 0.0354(14) 0.0310(13) 0.0332(14) 0.0015(11) 0.0146(12) -0.0097(12)
C3 0.0180(15) 0.0268(16) 0.0148(14) -0.0016(12) 0.0053(12) 0.0005(13)
C1 0.0263(18) 0.0380(19) 0.0235(17) 0.0048(15) 0.0097(15) -0.0007(16)
O14 0.0169(10) 0.0209(10) 0.0153(10) 0.0003(8) 0.0063(8) 0.0001(9)
O8 0.0223(11) 0.0228(11) 0.0193(11) 0.0002(9) 0.0110(9) -0.0029(9)
N3 0.0311(16) 0.0405(17) 0.0173(13) -0.0040(14) 0.0130(12) -0.0015(13)
O2 0.0333(14) 0.0309(13) 0.0244(13) 0.0054(11) 0.0104(11) 0.0031(11)
O1 0.0461(17) 0.0300(14) 0.0293(14) 0.0072(12) 0.0204(13) 0.0039(11)
N4 0.0278(15) 0.0276(14) 0.0188(13) 0.0042(12) 0.0127(12) 0.0029(12)
C11 0.0261(17) 0.0322(18) 0.0218(16) 0.0051(14) 0.0090(14) 0.0019(14)
C10 0.0299(19) 0.040(2) 0.0209(17) 0.0027(16) 0.0074(15) 0.0061(15)
C8 0.040(2) 0.0269(18) 0.0284(19) 0.0052(15) 0.0175(17) 0.0041(15)
C9 0.042(2) 0.0317(19) 0.032(2) -0.0007(16) 0.0210(18) -0.0033(16)
C12 0.0232(16) 0.0244(16) 0.0155(14) -0.0036(13) 0.0081(12) -0.0026(12)
C6 0.0195(15) 0.0278(16) 0.0171(14) -0.0042(13) 0.0094(12) -0.0017(13)
C7 0.0235(16) 0.0286(16) 0.0172(15) -0.0049(14) 0.0076(13) -0.0018(14)

loop_
_atom_type_symbol
_atom_type_description
_atom_type_scat_dispersion_real
_atom_type_scat_dispersion_imag
_atom_type_scat_source
C C 0.0033 0.0016 'International Tables Vol C Tables 4.2.6.8 and 6.1.1.4'
H H 0.0000 0.0000 'International Tables Vol C Tables 4.2.6.8 and 6.1.1.4'
N N 0.0061 0.0033 'International Tables Vol C Tables 4.2.6.8 and 6.1.1.4'
O O 0.0106 0.0060 'International Tables Vol C Tables 4.2.6.8 and 6.1.1.4'
Mo Mo -1.6832 0.6857 'International Tables Vol C Tables 4.2.6.8 and 6.1.1.4'

loop_
_geom_angle_atom_site_label_1
_geom_angle_atom_site_label_2
_geom_angle_atom_site_label_3
_geom_angle_site_symmetry_1
_geom_angle_site_symmetry_3
_geom_angle
_geom_angle_publ_flag
O6 Mo1 O13 . . 104.42(12) ?
O6 Mo1 O15 . . 101.34(11) ?
O13 Mo1 O15 . . 97.08(10) ?
O6 Mo1 O5 . . 102.18(11) ?
O13 Mo1 O5 . . 95.32(10) ?
O15 Mo1 O5 . . 149.67(9) ?
O6 Mo1 O14 . . 99.85(11) ?
O13 Mo1 O14 . . 155.72(10) ?
O15 Mo1 O14 . . 78.37(9) ?
O5 Mo1 O14 . . 78.98(9) ?
O6 Mo1 O14 . 3_565 174.94(10) ?
O13 Mo1 O14 . 3_565 80.62(9) ?
O15 Mo1 O14 . 3_565 77.46(8) ?
O5 Mo1 O14 . 3_565 77.42(8) ?
O14 Mo1 O14 . 3_565 75.11(9) ?
O6 Mo1 Mo3 . . 90.19(9) ?
O13 Mo1 Mo3 . . 133.25(8) ?
O15 Mo1 Mo3 . . 36.17(6) ?
O5 Mo1 Mo3 . . 125.10(6) ?
O14 Mo1 Mo3 . . 46.13(6) ?
O14 Mo1 Mo3 3_565 . 86.01(5) ?
O10 Mo2 O9 . . 104.31(13) ?
O10 Mo2 O12 . . 103.29(11) ?
O9 Mo2 O12 . . 102.84(11) ?
O10 Mo2 O5 . 3_565 97.46(11) ?
O9 Mo2 O5 . 3_565 95.06(11) ?
O12 Mo2 O5 . 3_565 148.09(10) ?
O10 Mo2 O14 . 3_565 160.99(11) ?
O9 Mo2 O14 . 3_565 93.28(11) ?
O12 Mo2 O14 . 3_565 79.28(9) ?
O5 Mo2 O14 3_565 3_565 73.47(8) ?
O10 Mo2 O15 . . 89.10(11) ?
O9 Mo2 O15 . . 162.69(11) ?
O12 Mo2 O15 . . 84.24(9) ?
O5 Mo2 O15 3_565 . 72.02(8) ?
O14 Mo2 O15 3_565 . 72.31(8) ?
O11 Mo3 O7 . . 105.16(12) ?
O11 Mo3 O8 . . 97.69(11) ?
O7 Mo3 O8 . . 101.11(12) ?
O11 Mo3 O15 . . 102.23(11) ?
O7 Mo3 O15 . . 98.71(11) ?
O8 Mo3 O15 . . 147.03(9) ?
O11 Mo3 O14 . . 158.28(10) ?
O7 Mo3 O14 . . 96.57(11) ?
O8 Mo3 O14 . . 77.93(9) ?
O15 Mo3 O14 . . 73.83(8) ?
O11 Mo3 O5 . 3_565 86.39(10) ?
O7 Mo3 O5 . 3_565 166.64(10) ?
O8 Mo3 O5 . 3_565 83.62(9) ?
O15 Mo3 O5 . 3_565 71.82(8) ?
O14 Mo3 O5 . 3_565 72.03(8) ?
O11 Mo3 Mo1 . . 137.78(9) ?
O7 Mo3 Mo1 . . 87.02(9) ?
O8 Mo3 Mo1 . . 119.84(7) ?
O15 Mo3 Mo1 . . 35.55(6) ?
O14 Mo3 Mo1 . . 41.93(5) ?
O5 Mo3 Mo1 3_565 . 79.83(5) ?
O3 Mo4 O4 . . 104.63(14) ?
O3 Mo4 O12 . . 104.98(12) ?
O4 Mo4 O12 . . 97.54(12) ?
O3 Mo4 O8 . 3_565 103.44(11) ?
O4 Mo4 O8 . 3_565 97.81(12) ?
O12 Mo4 O8 . 3_565 142.92(9) ?
O3 Mo4 O13 . . 90.56(11) ?
O4 Mo4 O13 . . 164.80(11) ?
O12 Mo4 O13 . . 78.54(10) ?
O8 Mo4 O13 3_565 . 77.86(9) ?
Mo2 O12 Mo4 . . 118.21(12) ?
Mo1 O15 Mo3 . . 108.29(10) ?
Mo1 O15 Mo2 . . 110.37(10) ?
Mo3 O15 Mo2 . . 105.41(9) ?
Mo1 O5 Mo2 . 3_565 108.21(10) ?
Mo1 O5 Mo3 . 3_565 109.83(10) ?
Mo2 O5 Mo3 3_565 3_565 102.84(9) ?
C6 N2 C3 . . 126.2(3) ?
C6 N2 H2A . . 116.9 ?
C3 N2 H2A . . 116.9 ?
Mo1 O13 Mo4 . . 120.57(11) ?
C1 C2 C3 . . 119.6(3) ?
C1 C2 H2 . . 120.2 ?
C3 C2 H2 . . 120.2 ?
N1 C5 C4 . . 121.0(3) ?
N1 C5 H5 . . 119.5 ?
C4 C5 H5 . . 119.5 ?
C5 C4 C3 . . 118.6(3) ?
C5 C4 H4 . . 120.7 ?
C3 C4 H4 . . 120.7 ?
C5 N1 C1 . . 121.6(3) ?
C5 N1 H1 . . 119.2 ?
C1 N1 H1 . . 119.2 ?
N2 C3 C2 . . 117.9(3) ?
N2 C3 C4 . . 123.3(3) ?
C2 C3 C4 . . 118.8(3) ?
N1 C1 C2 . . 120.3(3) ?
N1 C1 H1A . . 119.8 ?
C2 C1 H1A . . 119.8 ?
Mo1 O14 Mo3 . . 91.94(8) ?
Mo1 O14 Mo2 . 3_565 92.79(8) ?
Mo3 O14 Mo2 . 3_565 162.71(11) ?
Mo1 O14 Mo1 . 3_565 104.89(9) ?
Mo3 O14 Mo1 . 3_565 98.15(8) ?
Mo2 O14 Mo1 3_565 3_565 96.69(8) ?
Mo3 O8 Mo4 . 3_565 119.38(11) ?
C9 N3 C10 . . 121.9(3) ?
C9 N3 H3 . . 119.1 ?
C10 N3 H3 . . 119.1 ?
C7 N4 C12 . . 127.3(3) ?
C7 N4 H4A . . 116.3 ?
C12 N4 H4A . . 116.3 ?
C10 C11 C12 . . 119.1(3) ?
C10 C11 H11 . . 120.4 ?
C12 C11 H11 . . 120.4 ?
N3 C10 C11 . . 120.4(3) ?
N3 C10 H10 . . 119.8 ?
C11 C10 H10 . . 119.8 ?
C9 C8 C12 . . 119.5(3) ?
C9 C8 H8 . . 120.3 ?
C12 C8 H8 . . 120.3 ?
N3 C9 C8 . . 120.1(4) ?
N3 C9 H9 . . 119.9 ?
C8 C9 H9 . . 119.9 ?
N4 C12 C11 . . 124.3(3) ?
N4 C12 C8 . . 116.8(3) ?
C11 C12 C8 . . 118.9(3) ?
O1 C6 N2 . . 126.7(3) ?
O1 C6 C7 . . 121.6(3) ?
N2 C6 C7 . . 111.6(3) ?
O2 C7 N4 . . 127.6(3) ?
O2 C7 C6 . . 122.5(3) ?
N4 C7 C6 . . 110.0(3) ?

loop_
_geom_bond_atom_site_label_1
_geom_bond_atom_site_label_2
_geom_bond_site_symmetry_2
_geom_bond_distance
_geom_bond_publ_flag
Mo1 O6 . 1.690(2) ?
Mo1 O13 . 1.747(2) ?
Mo1 O15 . 1.956(2) ?
Mo1 O5 . 1.964(2) ?
Mo1 O14 . 2.136(2) ?
Mo1 O14 3_565 2.399(2) ?
Mo1 Mo3 . 3.1951(6) ?
Mo2 O10 . 1.699(3) ?
Mo2 O9 . 1.699(3) ?
Mo2 O12 . 1.896(2) ?
Mo2 O5 3_565 2.024(2) ?
Mo2 O14 3_565 2.322(2) ?
Mo2 O15 . 2.333(2) ?
Mo3 O11 . 1.699(2) ?
Mo3 O7 . 1.702(2) ?
Mo3 O8 . 1.921(2) ?
Mo3 O15 . 1.986(2) ?
Mo3 O14 . 2.305(2) ?
Mo3 O5 3_565 2.370(2) ?
Mo4 O3 . 1.692(3) ?
Mo4 O4 . 1.706(3) ?
Mo4 O12 . 1.924(2) ?
Mo4 O8 3_565 1.939(2) ?
Mo4 O13 . 2.271(2) ?
O5 Mo2 3_565 2.024(2) ?
O5 Mo3 3_565 2.370(2) ?
N2 C6 . 1.360(4) ?
N2 C3 . 1.383(4) ?
N2 H2A . 0.8600 ?
C2 C1 . 1.361(5) ?
C2 C3 . 1.395(5) ?
C2 H2 . 0.9300 ?
C5 N1 . 1.338(5) ?
C5 C4 . 1.366(5) ?
C5 H5 . 0.9300 ?
C4 C3 . 1.403(5) ?
C4 H4 . 0.9300 ?
N1 C1 . 1.342(5) ?
N1 H1 . 0.8600 ?
C1 H1A . 0.9300 ?
O14 Mo2 3_565 2.322(2) ?
O14 Mo1 3_565 2.399(2) ?
O8 Mo4 3_565 1.939(2) ?
N3 C9 . 1.338(5) ?
N3 C10 . 1.342(5) ?
N3 H3 . 0.8600 ?
O2 C7 . 1.203(4) ?
O1 C6 . 1.203(4) ?
N4 C7 . 1.368(4) ?
N4 C12 . 1.388(4) ?
N4 H4A . 0.8600 ?
C11 C10 . 1.371(5) ?
C11 C12 . 1.390(5) ?
C11 H11 . 0.9300 ?
C10 H10 . 0.9300 ?
C8 C9 . 1.368(5) ?
C8 C12 . 1.398(5) ?
C8 H8 . 0.9300 ?
C9 H9 . 0.9300 ?
C6 C7 . 1.548(5) ?

loop_
_geom_hbond_atom_site_label_D
_geom_hbond_atom_site_label_H
_geom_hbond_atom_site_label_A
_geom_hbond_site_symmetry_A
_geom_hbond_distance_DH
_geom_hbond_distance_HA
_geom_hbond_distance_DA
_geom_hbond_angle_DHA
_geom_hbond_publ_flag
N2 H2A O7 1_556 0.86 2.608 3.368(4) 148 yes
N1 H1 O8 4_567 0.86 1.885 2.699(4) 158 yes
N3 H3 O5 4_666 0.86 1.940 2.779(4) 165 yes
N4 H4A O1 1_555 0.86 2.248 2.669(4) 110 yes
N4 H4A O4 1_646 0.86 2.263 3.059(4) 154 yes
